data_1555066
loop_
_publ_author_name
'Zerov, Aleksey V.'
'Bulova, Anastasia A.'
'Khoroshilova, Olesya V.'
'Vasilyev, Aleksander V.'

_publ_section_title
;
 TfOH-promoted transformation of TMS-ethers of diarylsubstituted CF3-allyl
 alcohols with arenes into CF3-indanes
;
_journal_issue 18
_journal_name_full 'Organic Chemistry Frontiers'
_journal_page_first 3264
_journal_paper_doi 10.1039/C9QO00822E
_journal_volume 6
_journal_year 2019
_chemical_formula_moiety 'C24 H21 F3 O2'
_chemical_formula_sum 'C24 H21 F3 O2'
_chemical_formula_weight 398.41
_space_group_crystal_system triclinic
_space_group_IT_number 2
_space_group_name_Hall '-P 1'
_space_group_name_H-M_alt 'P -1'
_atom_sites_solution_hydrogens geom
_atom_sites_solution_primary iterative
_audit_creation_date 2018-10-23
_audit_creation_method
;
Olex2 1.2
(compiled 2018.05.29 svn.r3508 for OlexSys, GUI svn.r5506)
;
_audit_update_record
;
2018-10-24 deposited with the CCDC.	2019-08-05 downloaded from the CCDC.
;
_cell_angle_alpha 98.214(9)
_cell_angle_beta 105.322(9)
_cell_angle_gamma 103.258(9)
_cell_formula_units_Z 2
_cell_length_a 8.8501(9)
_cell_length_b 10.1181(12)
_cell_length_c 11.7209(10)
_cell_measurement_reflns_used 1895
_cell_measurement_temperature 100(2)
_cell_measurement_theta_max 69.5790
_cell_measurement_theta_min 3.9410
_cell_volume 961.85(19)
_computing_cell_refinement 'CrysAlisPro 1.171.39.35a (Rigaku OD, 2017)'
_computing_data_collection 'CrysAlisPro 1.171.39.35a (Rigaku OD, 2017)'
_computing_data_reduction 'CrysAlisPro 1.171.39.35a (Rigaku OD, 2017)'
_computing_molecular_graphics 'Olex2 (Dolomanov et al., 2009)'
_computing_publication_material 'Olex2 (Dolomanov et al., 2009)'
_computing_structure_refinement 'ShelXL (Sheldrick, 2015)'
_computing_structure_solution 'olex2.solve (Bourhis et al., 2015)'
_diffrn_ambient_environment N~2~
_diffrn_ambient_temperature 100(2)
_diffrn_detector 'CCD plate'
_diffrn_detector_type HyPix3000
_diffrn_measured_fraction_theta_full 0.972
_diffrn_measured_fraction_theta_max 0.969
_diffrn_measurement_details
;
List of Runs (angles in degrees, time in seconds):

  # Type    Start    End  Width  t~exp~   \w     \q     \k     \f   Frames
#--------------------------------------------------------------------------
  1  \w   -102.00 -38.00   0.50    8.00    --  -41.22 -39.00 -84.00  128
  2  \w    -18.00  30.00   0.50    8.00    --   41.22 -39.00 -84.00   96
  3  \w     32.00  69.00   0.50    8.00    --   41.22  39.00  70.00   74
  4  \w     71.00 102.00   0.50    8.00    --   41.22  39.00  70.00   62
  5  \w     89.00 153.00   0.50   20.00    --  100.29  39.00  70.00  128
  6  \w     38.00 111.00   0.50   20.00    --  100.29 -39.00 -84.00  146
  7  \w    -96.00 -31.00   0.50    8.00    --  -41.22 138.00-150.00  130
  8  \w    -95.00 -24.00   0.50    8.00    --  -41.22 -54.00  90.00  142
  9  \w    -14.00  18.00   0.50    8.00    --  -41.22  32.00-150.00   64
 10  \w    -61.00  23.00   0.50    8.00    --  -41.22  65.00-120.00  168
 11  \w    -72.00 -43.00   0.50    8.00    --  -41.22 138.00  60.00   58
 12  \w    -45.00 -20.00   0.50    8.00    --  -41.22  32.00-150.00   50
 13  \w   -100.00 -62.00   0.50    8.00    --  -41.22 -32.00   0.00   76
 14  \w    -50.00   2.00   0.50    8.00    --  -41.22  39.00  70.00  104
 15  \w    -36.00 -11.00   0.50    8.00    --  -41.22 138.00  60.00   50
 16  \w    -29.00  11.00   0.50    8.00    --   41.22 -11.00 120.00   80
 17  \w     24.00  65.00   0.50    8.00    --   41.22 -11.00 120.00   82
 18  \w     32.00  78.00   0.50    8.00    --   41.22-138.00 150.00   92
 19  \w     34.00  94.00   0.50    8.00    --   41.22-138.00  60.00  120
 20  \w     -5.00  35.00   0.50    8.00    --   41.22 -65.00 -90.00   80
 21  \w     36.00  63.00   0.50    8.00    --   41.22  32.00-120.00   54
 22  \w     92.00 156.00   0.50   20.00    --  100.29  25.00  60.00  128
 23  \w     70.00 117.00   0.50   20.00    --  100.29-117.00-120.00   94
 24  \w     83.00 112.00   0.50   20.00    --  100.29 -42.00   0.00   58
 25  \w     92.00 129.00   0.50   20.00    --  100.29  25.00 120.00   74
 26  \w     57.00 108.00   0.50   20.00    --  100.29 -42.00 150.00  102
 27  \w    106.00 131.00   0.50   20.00    --  100.29-145.00 -60.00   50
 28  \w     81.00 108.00   0.50   20.00    --  100.29 -96.00 -60.00   54
 29  \w     83.00 110.00   0.50   20.00    --  100.29-117.00  60.00   54
 30  \w     91.00 147.00   0.50   20.00    --  100.29  17.00 -30.00  112
 31  \w     88.00 114.00   0.50   20.00    --  100.29  17.00-120.00   52
 32  \w     80.00 105.00   0.50   20.00    --  100.29  77.00   0.00   50
 33  \w     42.00 115.00   0.50   20.00    --  100.29 -77.00 -30.00  146
 34  \w     38.00  63.00   0.50   20.00    --  100.29-145.00 -60.00   50
 35  \w     85.00 111.00   0.50   20.00    --  100.29-117.00-180.00   52
 36  \w     58.00 109.00   0.50   20.00    --  100.29 -50.00-150.00  102
 37  \w     40.00 125.00   0.50   20.00    --  100.29 -77.00-150.00  170
 38  \w     35.00  86.00   0.50   20.00    --  100.29 -25.00-150.00  102
 39  \w    129.00 156.00   0.50   20.00    --  100.29  59.00 120.00   54
 40  \w     97.00 124.00   0.50   20.00    --  100.29  59.00 120.00   54
 41  \w     95.00 129.00   0.50   20.00    --  100.29-145.00  30.00   68
 42  \w     33.00 106.00   0.50   20.00    --  100.29 -96.00  90.00  146
 43  \w     56.00 116.00   0.50   20.00    --  100.29 -50.00 -30.00  120
 44  \w     37.00 111.00   0.50   20.00    --  100.29 -42.00  90.00  148
 45  \w     88.00 107.50   0.50   20.00    --  100.29  17.00  30.00   39
;
_diffrn_measurement_device 'four-circle diffractometer'
_diffrn_measurement_device_type 'SuperNova, Single source at offset/far, HyPix3000'
_diffrn_measurement_method '\w scans'
_diffrn_orient_matrix_type 'CrysAlisPro convention (1999,Acta A55,543-557)'
_diffrn_orient_matrix_UB_11 -0.0306810000
_diffrn_orient_matrix_UB_12 -0.1165001000
_diffrn_orient_matrix_UB_13 0.0695061000
_diffrn_orient_matrix_UB_21 -0.1701361000
_diffrn_orient_matrix_UB_22 0.0185648000
_diffrn_orient_matrix_UB_23 -0.0076616000
_diffrn_orient_matrix_UB_31 -0.0740979000
_diffrn_orient_matrix_UB_32 -0.1085496000
_diffrn_orient_matrix_UB_33 -0.1206656000
_diffrn_radiation_monochromator mirror
_diffrn_radiation_probe x-ray
_diffrn_radiation_type CuK\a
_diffrn_radiation_wavelength 1.54184
_diffrn_reflns_av_unetI/netI 0.0519
_diffrn_reflns_Laue_measured_fraction_full 0.972
_diffrn_reflns_Laue_measured_fraction_max 0.969
_diffrn_reflns_limit_h_max 10
_diffrn_reflns_limit_h_min -10
_diffrn_reflns_limit_k_max 12
_diffrn_reflns_limit_k_min -12
_diffrn_reflns_limit_l_max 14
_diffrn_reflns_limit_l_min -14
_diffrn_reflns_number 6591
_diffrn_reflns_point_group_measured_fraction_full 0.972
_diffrn_reflns_point_group_measured_fraction_max 0.969
_diffrn_reflns_theta_full 67.684
_diffrn_reflns_theta_max 69.973
_diffrn_reflns_theta_min 4.006
_diffrn_source 'micro-focus sealed X-ray tube'
_diffrn_source_type 'SuperNova (Cu) X-ray Source'
_exptl_absorpt_coefficient_mu 0.889
_exptl_absorpt_correction_T_max 1.00000
_exptl_absorpt_correction_T_min 0.70070
_exptl_absorpt_correction_type multi-scan
_exptl_absorpt_process_details
;
CrysAlisPro 1.171.39.35a (Rigaku Oxford Diffraction, 2017)
Empirical absorption correction using spherical harmonics,
 implemented in SCALE3 ABSPACK scaling algorithm.
;
_exptl_crystal_colour 'clear colourless'
_exptl_crystal_colour_lustre clear
_exptl_crystal_colour_primary colourless
_exptl_crystal_density_diffrn 1.376
_exptl_crystal_description prism
_exptl_crystal_F_000 416
_exptl_crystal_size_max 0.1
_exptl_crystal_size_mid 0.05
_exptl_crystal_size_min 0.05
_refine_diff_density_max 0.441
_refine_diff_density_min -0.432
_refine_diff_density_rms 0.087
_refine_ls_extinction_method none
_refine_ls_goodness_of_fit_ref 1.028
_refine_ls_hydrogen_treatment constr
_refine_ls_matrix_type full
_refine_ls_number_parameters 265
_refine_ls_number_reflns 6591
_refine_ls_number_restraints 0
_refine_ls_restrained_S_all 1.028
_refine_ls_R_factor_all 0.1198
_refine_ls_R_factor_gt 0.0868
_refine_ls_shift/su_max 0.000
_refine_ls_shift/su_mean 0.000
_refine_ls_structure_factor_coef Fsqd
_refine_ls_weighting_details 'w=1/[\s^2^(Fo^2^)+(0.1785P)^2^] where P=(Fo^2^+2Fc^2^)/3'
_refine_ls_weighting_scheme calc
_refine_ls_wR_factor_gt 0.2319
_refine_ls_wR_factor_ref 0.2604
_reflns_Friedel_coverage 0.000
_reflns_number_gt 4435
_reflns_number_total 6591
_reflns_threshold_expression 'I > 2\s(I)'
_cod_data_source_file c9qo00822e2.cif
_cod_data_source_block 7072-10064_b38_ab_twin1_hklf4
_cod_original_cell_volume 961.86(18)
_cod_database_code 1555066
_shelx_shelxl_version_number 2014/7
_chemical_oxdiff_formula 'C20 F3'
_shelx_space_group_comment
;
The symmetry employed for this shelxl refinement is uniquely defined
by the following loop, which should always be used as a source of
symmetry information in preference to the above space-group names.
They are only intended as comments.
;
_shelx_estimated_absorpt_t_max 0.957
_shelx_estimated_absorpt_t_min 0.916
_olex2_refinement_description
;
1. Twinned data refinement
 Scales: 0.707(2)
 0.293(2)
2. Fixed Uiso
 At 1.2 times of:
  All C(H) groups, All C(H,H) groups
 At 1.5 times of:
  All C(H,H,H) groups
3.a Ternary CH refined with riding coordinates:
 C4(H4)
3.b Secondary CH2 refined with riding coordinates:
 C3(H3A,H3B)
3.c Aromatic/amide H refined with riding coordinates:
 C15(H15), C19(H19), C20(H20), C16(H16), C6(H6), C9(H9), C13(H13), C21(H21),
 C12(H12), C18(H18), C14(H14), C22(H22)
3.d Idealised Me refined as rotating group:
 C24(H24A,H24B,H24C), C23(H23A,H23B,H23C)
;
_olex2_submission_special_instructions 'No special instructions were received'
_oxdiff_exptl_absorpt_empirical_details
;
Empirical correction (ABSPACK) includes:
- Absorption correction using spherical harmonics
- Frame scaling
;
_oxdiff_exptl_absorpt_empirical_full_max 2.934
_oxdiff_exptl_absorpt_empirical_full_min 0.448
_oxdiff_twin_integration_method simultaneous
_oxdiff_twin_items 2
_twin_special_details
;
Component 2 rotated by -179.9090\% 
 around [0.92 -0.23 -0.32] (reciprocal) or [1.00 0.01 0.00] (direct)
;

loop_
_space_group_symop_operation_xyz
'x, y, z'
'-x, -y, -z'

loop_
_atom_site_label
_atom_site_type_symbol
_atom_site_fract_x
_atom_site_fract_y
_atom_site_fract_z
_atom_site_U_iso_or_equiv
_atom_site_adp_type
_atom_site_occupancy
_atom_site_site_symmetry_order
_atom_site_calc_flag
_atom_site_refinement_flags_posn
F3 F 0.2980(3) -0.0080(2) 0.7162(2) 0.0332(6) Uani 1 1 d .
F1 F 0.1193(3) 0.1060(2) 0.6868(2) 0.0352(6) Uani 1 1 d .
O1 O 0.1802(3) 0.6974(3) 0.5969(2) 0.0271(6) Uani 1 1 d .
F2 F 0.3254(3) 0.1735(2) 0.8493(2) 0.0345(6) Uani 1 1 d .
O2 O 0.2416(3) 0.6539(3) 0.8122(2) 0.0308(7) Uani 1 1 d .
C7 C 0.2255(4) 0.5783(4) 0.6090(4) 0.0241(8) Uani 1 1 d .
C3 C 0.3279(5) 0.1452(4) 0.5286(3) 0.0254(8) Uani 1 1 d .
H3A H 0.3998 0.0871 0.5142 0.030 Uiso 1 1 calc R
H3B H 0.2132 0.0869 0.4983 0.030 Uiso 1 1 calc R
C17 C 0.2702(5) 0.2337(4) 0.3309(3) 0.0261(8) Uani 1 1 d .
C24 C 0.2924(5) 0.6407(4) 0.9352(4) 0.0329(9) Uani 1 1 d .
H24A H 0.2230 0.5547 0.9443 0.049 Uiso 1 1 calc GR
H24B H 0.2829 0.7205 0.9882 0.049 Uiso 1 1 calc GR
H24C H 0.4062 0.6377 0.9577 0.049 Uiso 1 1 calc GR
C15 C 0.8312(5) 0.4086(4) 0.8125(4) 0.0294(9) Uani 1 1 d .
H15 H 0.8986 0.5018 0.8384 0.035 Uiso 1 1 calc R
C23 C 0.1446(5) 0.7274(4) 0.4785(4) 0.0284(9) Uani 1 1 d .
H23A H 0.0548 0.6513 0.4218 0.043 Uiso 1 1 calc GR
H23B H 0.2416 0.7371 0.4515 0.043 Uiso 1 1 calc GR
H23C H 0.1132 0.8143 0.4811 0.043 Uiso 1 1 calc GR
C10 C 0.3202(4) 0.3456(4) 0.6585(3) 0.0244(8) Uani 1 1 d .
C4 C 0.3512(5) 0.2704(4) 0.4671(3) 0.0263(8) Uani 1 1 d .
H4 H 0.4710 0.3094 0.4823 0.032 Uiso 1 1 calc R
C19 C 0.2988(6) 0.1811(4) 0.1313(4) 0.0355(10) Uani 1 1 d .
H19 H 0.3659 0.1700 0.0814 0.043 Uiso 1 1 calc R
C8 C 0.2575(4) 0.5547(4) 0.7280(3) 0.0240(8) Uani 1 1 d .
C20 C 0.1340(6) 0.1621(4) 0.0799(4) 0.0361(10) Uani 1 1 d .
H20 H 0.0870 0.1374 -0.0057 0.043 Uiso 1 1 calc R
C16 C 0.6629(5) 0.3823(4) 0.7647(3) 0.0265(8) Uani 1 1 d .
H16 H 0.6164 0.4579 0.7585 0.032 Uiso 1 1 calc R
C6 C 0.2474(5) 0.4893(4) 0.5177(4) 0.0264(8) Uani 1 1 d .
H6 H 0.2292 0.5072 0.4386 0.032 Uiso 1 1 calc R
C9 C 0.3030(5) 0.4365(4) 0.7522(4) 0.0252(8) Uani 1 1 d .
H9 H 0.3220 0.4180 0.8312 0.030 Uiso 1 1 calc R
C13 C 0.8016(5) 0.1637(4) 0.7847(4) 0.0299(9) Uani 1 1 d .
H13 H 0.8486 0.0887 0.7924 0.036 Uiso 1 1 calc R
C21 C 0.0372(6) 0.1789(5) 0.1526(4) 0.0379(10) Uani 1 1 d .
H21 H -0.0761 0.1662 0.1168 0.045 Uiso 1 1 calc R
C12 C 0.6347(5) 0.1369(4) 0.7357(4) 0.0264(8) Uani 1 1 d .
H12 H 0.5684 0.0434 0.7084 0.032 Uiso 1 1 calc R
C18 C 0.3657(5) 0.2166(4) 0.2562(4) 0.0302(9) Uani 1 1 d .
H18 H 0.4792 0.2294 0.2915 0.036 Uiso 1 1 calc R
C14 C 0.9011(5) 0.2998(4) 0.8227(4) 0.0304(9) Uani 1 1 d .
H14 H 1.0160 0.3181 0.8553 0.036 Uiso 1 1 calc R
C22 C 0.1040(5) 0.2140(4) 0.2775(4) 0.0318(9) Uani 1 1 d .
H22 H 0.0363 0.2248 0.3269 0.038 Uiso 1 1 calc R
C5 C 0.2967(5) 0.3727(4) 0.5437(3) 0.0250(8) Uani 1 1 d .
C11 C 0.5614(5) 0.2456(4) 0.7256(3) 0.0252(8) Uani 1 1 d .
C2 C 0.3760(5) 0.2141(4) 0.6653(3) 0.0242(8) Uani 1 1 d .
C1 C 0.2803(5) 0.1211(4) 0.7291(4) 0.0273(8) Uani 1 1 d .

loop_
_atom_site_aniso_label
_atom_site_aniso_U_11
_atom_site_aniso_U_22
_atom_site_aniso_U_33
_atom_site_aniso_U_23
_atom_site_aniso_U_13
_atom_site_aniso_U_12
F3 0.0410(13) 0.0253(11) 0.0356(14) 0.0106(10) 0.0116(11) 0.0116(9)
F1 0.0307(13) 0.0388(13) 0.0388(15) 0.0152(11) 0.0114(11) 0.0098(10)
O1 0.0368(15) 0.0247(13) 0.0220(14) 0.0070(11) 0.0068(11) 0.0140(11)
F2 0.0480(15) 0.0353(13) 0.0210(12) 0.0098(10) 0.0121(10) 0.0089(10)
O2 0.0455(17) 0.0316(15) 0.0184(14) 0.0039(11) 0.0083(12) 0.0194(12)
C7 0.0252(18) 0.0220(18) 0.025(2) 0.0048(15) 0.0063(15) 0.0074(14)
C3 0.034(2) 0.0247(19) 0.0181(19) 0.0041(15) 0.0057(16) 0.0117(15)
C17 0.035(2) 0.0218(18) 0.021(2) 0.0063(15) 0.0044(16) 0.0112(15)
C24 0.048(3) 0.033(2) 0.019(2) 0.0039(16) 0.0073(18) 0.0176(18)
C15 0.032(2) 0.031(2) 0.025(2) 0.0061(16) 0.0078(17) 0.0079(16)
C23 0.034(2) 0.0285(19) 0.024(2) 0.0094(16) 0.0060(17) 0.0122(16)
C10 0.0272(19) 0.0251(19) 0.0202(19) 0.0037(15) 0.0066(15) 0.0076(14)
C4 0.031(2) 0.0252(19) 0.022(2) 0.0049(15) 0.0066(16) 0.0095(15)
C19 0.053(3) 0.032(2) 0.025(2) 0.0075(17) 0.017(2) 0.0113(18)
C8 0.0250(18) 0.0244(18) 0.0193(19) 0.0013(14) 0.0038(15) 0.0061(14)
C20 0.053(3) 0.033(2) 0.018(2) 0.0052(16) 0.0008(18) 0.0152(19)
C16 0.034(2) 0.0292(19) 0.0177(19) 0.0057(15) 0.0073(16) 0.0121(16)
C6 0.033(2) 0.0257(19) 0.0195(19) 0.0065(15) 0.0048(16) 0.0080(15)
C9 0.032(2) 0.0269(19) 0.0191(19) 0.0063(15) 0.0080(16) 0.0117(15)
C13 0.036(2) 0.034(2) 0.025(2) 0.0126(17) 0.0105(18) 0.0168(17)
C21 0.039(2) 0.034(2) 0.036(3) 0.0031(18) -0.0005(19) 0.0183(18)
C12 0.031(2) 0.0274(19) 0.022(2) 0.0063(15) 0.0081(16) 0.0101(15)
C18 0.033(2) 0.027(2) 0.028(2) 0.0060(16) 0.0077(17) 0.0070(16)
C14 0.030(2) 0.036(2) 0.026(2) 0.0098(17) 0.0062(17) 0.0101(16)
C22 0.039(2) 0.032(2) 0.028(2) 0.0055(17) 0.0122(18) 0.0151(17)
C5 0.0275(19) 0.0251(19) 0.0218(19) 0.0038(15) 0.0072(15) 0.0077(14)
C11 0.032(2) 0.0287(19) 0.0168(19) 0.0065(15) 0.0071(16) 0.0108(15)
C2 0.031(2) 0.0233(18) 0.0177(19) 0.0043(14) 0.0050(15) 0.0088(14)
C1 0.032(2) 0.0251(19) 0.025(2) 0.0052(16) 0.0067(16) 0.0101(15)

loop_
_atom_type_symbol
_atom_type_description
_atom_type_scat_dispersion_real
_atom_type_scat_dispersion_imag
_atom_type_scat_source
C C 0.0181 0.0091 'International Tables Vol C Tables 4.2.6.8 and 6.1.1.4'
H H 0.0000 0.0000 'International Tables Vol C Tables 4.2.6.8 and 6.1.1.4'
F F 0.0727 0.0534 'International Tables Vol C Tables 4.2.6.8 and 6.1.1.4'
O O 0.0492 0.0322 'International Tables Vol C Tables 4.2.6.8 and 6.1.1.4'

loop_
_geom_angle_atom_site_label_1
_geom_angle_atom_site_label_2
_geom_angle_atom_site_label_3
_geom_angle
C7 O1 C23 117.0(3)
C8 O2 C24 116.4(3)
O1 C7 C8 113.9(3)
O1 C7 C6 125.2(3)
C6 C7 C8 120.8(3)
C4 C3 C2 103.6(3)
C18 C17 C4 118.5(3)
C18 C17 C22 118.5(4)
C22 C17 C4 123.0(4)
C14 C15 C16 120.5(4)
C9 C10 C2 127.9(3)
C5 C10 C9 121.3(3)
C5 C10 C2 110.7(3)
C17 C4 C3 114.2(3)
C5 C4 C3 101.3(3)
C5 C4 C17 118.3(3)
C20 C19 C18 119.4(4)
O2 C8 C7 115.7(3)
O2 C8 C9 124.6(3)
C9 C8 C7 119.7(3)
C21 C20 C19 120.1(4)
C15 C16 C11 120.6(4)
C7 C6 C5 118.9(4)
C8 C9 C10 118.8(4)
C12 C13 C14 120.4(4)
C20 C21 C22 120.5(4)
C13 C12 C11 121.1(4)
C19 C18 C17 121.3(4)
C15 C14 C13 119.4(4)
C21 C22 C17 120.2(4)
C10 C5 C4 109.6(3)
C10 C5 C6 120.3(3)
C6 C5 C4 129.7(4)
C16 C11 C12 118.0(4)
C16 C11 C2 121.4(3)
C12 C11 C2 120.5(3)
C10 C2 C3 101.2(3)
C10 C2 C11 112.8(3)
C10 C2 C1 110.4(3)
C11 C2 C3 110.6(3)
C1 C2 C3 110.3(3)
C1 C2 C11 111.2(3)
F3 C1 F2 106.4(3)
F3 C1 C2 113.5(3)
F1 C1 F3 106.2(3)
F1 C1 F2 106.3(3)
F1 C1 C2 111.9(3)
F2 C1 C2 112.1(3)

loop_
_geom_bond_atom_site_label_1
_geom_bond_atom_site_label_2
_geom_bond_distance
F3 C1 1.344(4)
F1 C1 1.343(4)
O1 C7 1.369(4)
O1 C23 1.432(5)
F2 C1 1.349(5)
O2 C24 1.428(5)
O2 C8 1.363(4)
C7 C8 1.415(5)
C7 C6 1.381(5)
C3 C4 1.545(5)
C3 C2 1.555(5)
C17 C4 1.518(5)
C17 C18 1.387(6)
C17 C22 1.392(6)
C15 C16 1.392(6)
C15 C14 1.385(5)
C10 C9 1.393(5)
C10 C5 1.384(5)
C10 C2 1.526(5)
C4 C5 1.517(5)
C19 C20 1.379(6)
C19 C18 1.385(6)
C8 C9 1.389(5)
C20 C21 1.378(7)
C16 C11 1.401(6)
C6 C5 1.394(5)
C13 C12 1.382(5)
C13 C14 1.390(6)
C21 C22 1.384(6)
C12 C11 1.402(5)
C11 C2 1.542(5)
C2 C1 1.527(5)

loop_
_twin_individual_id
_twin_individual_mass_fraction_refined
_oxdiff_twin_reflns_isolated
_oxdiff_twin_reflns_overlapped
_twin_individual_twin_lattice_type
_twin_individual_twin_matrix_11
_twin_individual_twin_matrix_12
_twin_individual_twin_matrix_13
_twin_individual_twin_matrix_21
_twin_individual_twin_matrix_22
_twin_individual_twin_matrix_23
_twin_individual_twin_matrix_31
_twin_individual_twin_matrix_32
_twin_individual_twin_matrix_33
1 0.707(2) 6522 606 ref 1.0000 0.0000 0.0000 0.0000 1.0000 0.0000 0.0000 0.0000 1.0000
2 0.293(2) 6619 606 nmt 1.0037 0.0114 0.0056 -0.5109 -1.0022 0.0007 -0.7011 -0.0051 -1.0031
